data_7049007
loop_
_publ_author_name
'Markad, Datta'
'Khullar, Sadhika'
'Mandal, Sanjay K.'

_publ_section_title
;
 Novel primary amide-based cationic metal complexes: green synthesis,
 crystal structures, Hirshfeld surface analysis and solvent-free
 cyanosilylation reaction.
;
_journal_issue 11
_journal_name_full 'Dalton transactions (Cambridge, England : 2003)'
_journal_page_first 3743
_journal_page_last 3757
_journal_paper_doi 10.1039/c8dt04773a
_journal_volume 48
_journal_year 2019
_chemical_formula_moiety 'C18 H24 Cu N6 O2, 2(Cl O4), 0.5(H2 O)'
_chemical_formula_sum 'C18 H25 Cl2 Cu N6 O10.5'
_chemical_formula_weight 627.88
_space_group_crystal_system triclinic
_space_group_IT_number 2
_space_group_name_Hall '-P 1'
_space_group_name_H-M_alt 'P -1'
_symmetry_space_group_name_Hall '-P 1'
_symmetry_space_group_name_H-M 'P -1'
_atom_sites_solution_hydrogens mixed
_atom_sites_solution_primary dual
_audit_creation_date 2019-01-16
_audit_creation_method
;
Olex2 1.2
(compiled 2018.05.29 svn.r3508 for OlexSys, GUI svn.r5506)
;
_audit_update_record
;
2019-01-31 deposited with the CCDC.
2019-02-12 downloaded from the CCDC.
;
_cell_angle_alpha 104.90(2)
_cell_angle_beta 100.698(19)
_cell_angle_gamma 93.163(19)
_cell_formula_units_Z 2
_cell_length_a 10.449(9)
_cell_length_b 10.657(10)
_cell_length_c 12.324(11)
_cell_measurement_reflns_used 8752
_cell_measurement_temperature 100(2)
_cell_measurement_theta_max 25.063
_cell_measurement_theta_min 2.262
_cell_volume 1295(2)
_computing_cell_refinement 'SAINT v8.34A (Bruker, 2013)'
_computing_data_collection 'Bruker APEX-II'
_computing_data_reduction 'SAINT v8.34A (Bruker, 2013)'
_computing_molecular_graphics 'Olex2 (Dolomanov et al., 2009)'
_computing_publication_material 'Olex2 (Dolomanov et al., 2009)'
_computing_structure_refinement 'ShelXL (Sheldrick, 2015)'
_computing_structure_solution 'ShelXT (Sheldrick, 2015)'
_diffrn_ambient_temperature 100.0
_diffrn_detector_area_resol_mean 8
_diffrn_measured_fraction_theta_full 0.996
_diffrn_measured_fraction_theta_max 0.996
_diffrn_measurement_device_type 'Bruker APEX-II CCD'
_diffrn_measurement_method '\w and \f scans'
_diffrn_radiation_type MoK\a
_diffrn_radiation_wavelength 0.71073
_diffrn_reflns_av_R_equivalents 0.0404
_diffrn_reflns_av_unetI/netI 0.0290
_diffrn_reflns_Laue_measured_fraction_full 0.996
_diffrn_reflns_Laue_measured_fraction_max 0.996
_diffrn_reflns_limit_h_max 12
_diffrn_reflns_limit_h_min -12
_diffrn_reflns_limit_k_max 12
_diffrn_reflns_limit_k_min -12
_diffrn_reflns_limit_l_max 14
_diffrn_reflns_limit_l_min -14
_diffrn_reflns_number 20718
_diffrn_reflns_point_group_measured_fraction_full 0.996
_diffrn_reflns_point_group_measured_fraction_max 0.996
_diffrn_reflns_theta_full 24.993
_diffrn_reflns_theta_max 24.993
_diffrn_reflns_theta_min 1.995
_exptl_absorpt_coefficient_mu 1.114
_exptl_absorpt_correction_T_max 0.7452
_exptl_absorpt_correction_T_min 0.7185
_exptl_absorpt_correction_type multi-scan
_exptl_absorpt_process_details 'SADABS-2014/5 (Bruker,2014/5)'
_exptl_crystal_colour 'clear blue'
_exptl_crystal_density_diffrn 1.610
_exptl_crystal_description rectangular
_exptl_crystal_F_000 644
_exptl_crystal_size_max 0.016
_exptl_crystal_size_mid 0.016
_exptl_crystal_size_min 0.011
_refine_diff_density_max 0.717
_refine_diff_density_min -0.475
_refine_diff_density_rms 0.059
_refine_ls_extinction_method none
_refine_ls_goodness_of_fit_ref 1.030
_refine_ls_hydrogen_treatment mixed
_refine_ls_matrix_type full
_refine_ls_number_parameters 349
_refine_ls_number_reflns 4554
_refine_ls_number_restraints 1
_refine_ls_restrained_S_all 1.030
_refine_ls_R_factor_all 0.0428
_refine_ls_R_factor_gt 0.0382
_refine_ls_shift/su_max 0.001
_refine_ls_shift/su_mean 0.000
_refine_ls_structure_factor_coef Fsqd
_refine_ls_weighting_details 'w=1/[\s^2^(Fo^2^)+(0.0555P)^2^+1.1832P] where P=(Fo^2^+2Fc^2^)/3'
_refine_ls_weighting_scheme calc
_refine_ls_wR_factor_gt 0.1028
_refine_ls_wR_factor_ref 0.1072
_reflns_Friedel_coverage 0.000
_reflns_number_gt 4094
_reflns_number_total 4554
_reflns_threshold_expression 'I > 2\s(I)'
_cod_data_source_file c8dt04773a2.cif
_cod_data_source_block 1
_cod_depositor_comments 'Adding full bibliography for 7049003--7049007.cif.'
_cod_original_formula_sum 'C18 H25 Cl2 Cu N6 O10.50'
_cod_database_code 7049007
_shelx_shelxl_version_number 2018/1
_shelx_space_group_comment
;
The symmetry employed for this shelxl refinement is uniquely defined
by the following loop, which should always be used as a source of
symmetry information in preference to the above space-group names.
They are only intended as comments.
;
_olex2_refinement_description
;
1. Fixed Uiso
 At 1.2 times of:
  All C(H) groups, All C(H,H) groups, All N(H,H) groups, All O(H,H) groups
2. Restrained distances
 H7c-O7 \\sim O7-H7d
 with sigma of 0.001
3. Others
 Fixed Sof: O7(0.5) H7c(0.5) H7d(0.5)
4.a Secondary CH2 refined with riding coordinates:
 C2(H2a,H2b), C7(H7a,H7b), C8(H8a,H8b), C12(H12a,H12b), C13(H13a,H13b),
 C15(H15a,H15b)
4.b Aromatic/amide H refined with riding coordinates:
 C4(H4), C6(H6), C9(H9), C10(H10), C14(H14), C16(H16), C17(H17), C18(H18)
4.c X=CH2 refined with riding coordinates:
 N5(H5a,H5b), N6(H6a,H6b)
;
_olex2_submission_special_instructions 'No special instructions were received'

loop_
_space_group_symop_operation_xyz
'x, y, z'
'-x, -y, -z'

loop_
_atom_site_label
_atom_site_type_symbol
_atom_site_fract_x
_atom_site_fract_y
_atom_site_fract_z
_atom_site_U_iso_or_equiv
_atom_site_adp_type
_atom_site_occupancy
_atom_site_site_symmetry_order
_atom_site_calc_flag
_atom_site_refinement_flags_posn
_atom_site_refinement_flags_occupancy
Cu1 Cu 0.71474(3) 0.60793(3) 0.70666(3) 0.03259(12) Uani 1 1 d . .
O1 O 0.8946(2) 0.7548(2) 0.74873(19) 0.0502(5) Uani 1 1 d . .
N1 N 0.7760(2) 0.4957(2) 0.5714(2) 0.0350(5) Uani 1 1 d . .
C1 C 0.8791(3) 0.4335(3) 0.6049(3) 0.0394(6) Uani 1 1 d . .
O2 O 0.53776(19) 0.4589(2) 0.70362(19) 0.0491(5) Uani 1 1 d . .
N2 N 0.8094(2) 0.4853(2) 0.7869(2) 0.0392(5) Uani 1 1 d . .
C2 C 0.9255(3) 0.4620(3) 0.7321(3) 0.0458(7) Uani 1 1 d . .
H2A H 0.990679 0.540139 0.760717 0.055 Uiso 1 1 calc R .
H2B H 0.967398 0.387140 0.751243 0.055 Uiso 1 1 calc R .
N3 N 0.6989(2) 0.7182(2) 0.8675(2) 0.0418(6) Uani 1 1 d . .
C3 C 0.5835(3) 0.3763(3) 0.7476(3) 0.0461(7) Uani 1 1 d . .
N4 N 0.5940(2) 0.7318(2) 0.6572(2) 0.0390(5) Uani 1 1 d . .
C4 C 0.5712(3) 0.7625(3) 0.5577(3) 0.0475(7) Uani 1 1 d . .
H4 H 0.617125 0.723658 0.500156 0.057 Uiso 1 1 calc R .
N5 N 0.5108(3) 0.2911(3) 0.7770(3) 0.0695(9) Uani 1 1 d . .
H5A H 0.425232 0.291992 0.765186 0.083 Uiso 1 1 calc R .
H5B H 0.547767 0.233247 0.808529 0.083 Uiso 1 1 calc R .
C5 C 0.5319(3) 0.7917(3) 0.7412(3) 0.0451(7) Uani 1 1 d . .
N6 N 0.9343(4) 0.9669(3) 0.8400(3) 0.0757(10) Uani 1 1 d . .
H6A H 0.988355 0.980755 0.796304 0.091 Uiso 1 1 calc R .
H6B H 0.918951 1.032174 0.894629 0.091 Uiso 1 1 calc R .
C6 C 0.7290(3) 0.4750(3) 0.4585(2) 0.0416(6) Uani 1 1 d . .
H6 H 0.655813 0.517606 0.434414 0.050 Uiso 1 1 calc R .
C7 C 0.7285(3) 0.3606(3) 0.7654(3) 0.0467(7) Uani 1 1 d . .
H7A H 0.753460 0.323689 0.831307 0.056 Uiso 1 1 calc R .
H7B H 0.745978 0.298129 0.696369 0.056 Uiso 1 1 calc R .
C8 C 0.8414(3) 0.5566(3) 0.9110(3) 0.0524(8) Uani 1 1 d . .
H8A H 0.921202 0.618590 0.927517 0.063 Uiso 1 1 calc R .
H8B H 0.858884 0.493867 0.957470 0.063 Uiso 1 1 calc R .
C9 C 0.7830(3) 0.3939(3) 0.3760(3) 0.0513(8) Uani 1 1 d . .
H9 H 0.748520 0.382631 0.296771 0.062 Uiso 1 1 calc R .
C10 C 0.8874(4) 0.3299(3) 0.4104(3) 0.0588(9) Uani 1 1 d . .
H10 H 0.925411 0.273097 0.355161 0.071 Uiso 1 1 calc R .
C11 C 0.8768(3) 0.8494(3) 0.8236(3) 0.0453(7) Uani 1 1 d . .
C12 C 0.7923(3) 0.8379(3) 0.9078(3) 0.0521(8) Uani 1 1 d . .
H12A H 0.849175 0.838184 0.981700 0.063 Uiso 1 1 calc R .
H12B H 0.742711 0.914984 0.921775 0.063 Uiso 1 1 calc R .
C13 C 0.5619(3) 0.7514(3) 0.8501(3) 0.0501(8) Uani 1 1 d . .
H13A H 0.551207 0.823609 0.915620 0.060 Uiso 1 1 calc R .
H13B H 0.501012 0.674691 0.845200 0.060 Uiso 1 1 calc R .
C14 C 0.4832(4) 0.8487(3) 0.5359(3) 0.0616(9) Uani 1 1 d . .
H14 H 0.466663 0.867290 0.463502 0.074 Uiso 1 1 calc R .
C15 C 0.7273(3) 0.6307(3) 0.9427(3) 0.0522(8) Uani 1 1 d . .
H15A H 0.649148 0.568451 0.932242 0.063 Uiso 1 1 calc R .
H15B H 0.750072 0.682492 1.024068 0.063 Uiso 1 1 calc R .
C16 C 0.4449(3) 0.8813(3) 0.7248(4) 0.0602(9) Uani 1 1 d . .
H16 H 0.403639 0.923523 0.784668 0.072 Uiso 1 1 calc R .
C17 C 0.9356(3) 0.3493(3) 0.5252(3) 0.0532(8) Uani 1 1 d . .
H17 H 1.007244 0.305413 0.550463 0.064 Uiso 1 1 calc R .
C18 C 0.4193(4) 0.9080(4) 0.6210(4) 0.0683(11) Uani 1 1 d . .
H18 H 0.357698 0.967295 0.607175 0.082 Uiso 1 1 calc R .
Cl1 Cl 0.24462(8) 0.77825(7) 0.97136(6) 0.04677(19) Uani 1 1 d . .
O3 O 0.1251(3) 0.7776(3) 1.0114(2) 0.0730(7) Uani 1 1 d . .
O4 O 0.3431(3) 0.8532(3) 1.0639(3) 0.0834(9) Uani 1 1 d . .
O5 O 0.2341(3) 0.8350(3) 0.8797(3) 0.0915(10) Uani 1 1 d . .
O6 O 0.2793(4) 0.6501(3) 0.9373(3) 0.0965(11) Uani 1 1 d . .
Cl2 Cl 0.83245(8) 0.84785(9) 0.26971(9) 0.0621(2) Uani 1 1 d . .
O8 O 0.7237(3) 0.8681(3) 0.1904(3) 0.0870(9) Uani 1 1 d . .
O9 O 0.9310(3) 0.7977(3) 0.2106(4) 0.1054(12) Uani 1 1 d . .
O10 O 0.7903(4) 0.7680(7) 0.3251(6) 0.187(3) Uani 1 1 d . .
O11 O 0.8826(5) 0.9751(5) 0.3382(5) 0.165(2) Uani 1 1 d . .
O7 O 0.7987(9) 0.0605(11) 0.5984(9) 0.140(3) Uani 0.5 1 d D P
H7C H 0.823(7) -0.014(3) 0.583(14) 0.168 Uiso 0.5 1 d DR P
H7D H 0.769(6) 0.070(17) 0.658(3) 0.168 Uiso 0.5 1 d DR P

loop_
_atom_site_aniso_label
_atom_site_aniso_U_11
_atom_site_aniso_U_22
_atom_site_aniso_U_33
_atom_site_aniso_U_23
_atom_site_aniso_U_13
_atom_site_aniso_U_12
Cu1 0.03098(19) 0.03451(19) 0.03072(19) 0.00565(13) 0.00695(13) 0.00406(13)
O1 0.0468(12) 0.0429(12) 0.0571(13) -0.0010(10) 0.0252(10) -0.0054(9)
N1 0.0319(12) 0.0331(11) 0.0388(12) 0.0066(10) 0.0087(10) 0.0045(9)
C1 0.0301(14) 0.0347(14) 0.0554(17) 0.0129(13) 0.0128(12) 0.0035(11)
O2 0.0359(11) 0.0533(13) 0.0560(13) 0.0198(11) -0.0002(9) -0.0037(9)
N2 0.0327(12) 0.0430(13) 0.0411(13) 0.0162(11) 0.0010(10) -0.0026(10)
C2 0.0314(14) 0.0479(17) 0.0606(19) 0.0217(15) 0.0053(13) 0.0078(12)
N3 0.0406(13) 0.0434(13) 0.0376(13) 0.0018(10) 0.0146(10) -0.0057(10)
C3 0.0413(16) 0.0504(17) 0.0411(16) 0.0117(14) 0.0009(13) -0.0109(14)
N4 0.0386(13) 0.0340(12) 0.0435(13) 0.0050(10) 0.0134(10) 0.0065(10)
C4 0.0557(19) 0.0391(15) 0.0481(17) 0.0103(13) 0.0122(14) 0.0115(14)
N5 0.0469(16) 0.080(2) 0.088(2) 0.0456(19) 0.0036(15) -0.0152(15)
C5 0.0384(15) 0.0369(15) 0.0582(19) 0.0031(13) 0.0202(14) 0.0006(12)
N6 0.091(2) 0.0433(16) 0.091(2) -0.0024(16) 0.051(2) -0.0165(16)
C6 0.0415(16) 0.0407(15) 0.0397(16) 0.0055(12) 0.0093(12) 0.0035(12)
C7 0.0437(16) 0.0441(16) 0.0550(18) 0.0236(14) 0.0043(14) -0.0027(13)
C8 0.0474(18) 0.066(2) 0.0393(16) 0.0193(15) -0.0059(14) -0.0084(15)
C9 0.0569(19) 0.0497(18) 0.0425(17) -0.0003(14) 0.0188(15) -0.0016(15)
C10 0.062(2) 0.0467(18) 0.071(2) 0.0028(16) 0.0403(19) 0.0071(16)
C11 0.0389(15) 0.0414(16) 0.0507(18) 0.0029(14) 0.0134(13) -0.0043(13)
C12 0.0549(19) 0.0469(17) 0.0450(17) -0.0044(14) 0.0154(15) -0.0115(15)
C13 0.0457(17) 0.0540(18) 0.0509(18) 0.0041(15) 0.0259(15) 0.0027(14)
C14 0.071(2) 0.0460(18) 0.071(2) 0.0217(17) 0.0107(19) 0.0146(17)
C15 0.0555(19) 0.065(2) 0.0321(15) 0.0099(14) 0.0076(14) -0.0109(16)
C16 0.056(2) 0.0464(19) 0.087(3) 0.0161(18) 0.036(2) 0.0166(16)
C17 0.0415(17) 0.0445(17) 0.081(3) 0.0184(17) 0.0270(17) 0.0141(14)
C18 0.062(2) 0.050(2) 0.101(3) 0.028(2) 0.023(2) 0.0256(17)
Cl1 0.0515(4) 0.0490(4) 0.0426(4) 0.0132(3) 0.0167(3) 0.0021(3)
O3 0.0559(15) 0.0865(19) 0.0813(19) 0.0205(15) 0.0314(14) 0.0021(13)
O4 0.0728(18) 0.0772(19) 0.086(2) 0.0208(16) -0.0116(15) -0.0103(15)
O5 0.109(2) 0.113(3) 0.0728(19) 0.0562(19) 0.0275(18) 0.006(2)
O6 0.135(3) 0.0565(17) 0.111(3) 0.0152(17) 0.064(2) 0.0270(18)
Cl2 0.0476(5) 0.0622(5) 0.0745(6) 0.0123(4) 0.0174(4) 0.0027(4)
O8 0.085(2) 0.089(2) 0.100(2) 0.0392(18) 0.0257(18) 0.0383(17)
O9 0.076(2) 0.093(2) 0.173(4) 0.054(2) 0.059(2) 0.0330(18)
O10 0.065(2) 0.306(7) 0.281(7) 0.249(6) 0.026(3) 0.014(3)
O11 0.117(3) 0.142(4) 0.172(5) -0.058(3) 0.026(3) -0.021(3)
O7 0.109(6) 0.149(8) 0.135(7) 0.023(8) -0.025(5) 0.026(6)

loop_
_atom_type_symbol
_atom_type_description
_atom_type_scat_dispersion_real
_atom_type_scat_dispersion_imag
_atom_type_scat_source
C C 0.0033 0.0016 'International Tables Vol C Tables 4.2.6.8 and 6.1.1.4'
H H 0.0000 0.0000 'International Tables Vol C Tables 4.2.6.8 and 6.1.1.4'
Cl Cl 0.1484 0.1585 'International Tables Vol C Tables 4.2.6.8 and 6.1.1.4'
Cu Cu 0.3201 1.2651 'International Tables Vol C Tables 4.2.6.8 and 6.1.1.4'
N N 0.0061 0.0033 'International Tables Vol C Tables 4.2.6.8 and 6.1.1.4'
O O 0.0106 0.0060 'International Tables Vol C Tables 4.2.6.8 and 6.1.1.4'

loop_
_geom_angle_atom_site_label_1
_geom_angle_atom_site_label_2
_geom_angle_atom_site_label_3
_geom_angle
O1 Cu1 O2 168.23(8)
N1 Cu1 O1 91.43(10)
N1 Cu1 O2 96.62(10)
N1 Cu1 N2 81.70(11)
N1 Cu1 N3 165.35(10)
N2 Cu1 O1 93.61(11)
N2 Cu1 O2 79.13(10)
N2 Cu1 N3 87.00(12)
N3 Cu1 O1 79.95(9)
N3 Cu1 O2 90.35(10)
N4 Cu1 O1 93.11(11)
N4 Cu1 N1 110.86(11)
N4 Cu1 O2 92.05(11)
N4 Cu1 N2 165.59(10)
N4 Cu1 N3 81.64(11)
C11 O1 Cu1 106.90(19)
C1 N1 Cu1 111.84(19)
C6 N1 Cu1 129.8(2)
C6 N1 C1 118.4(2)
N1 C1 C2 114.9(2)
N1 C1 C17 121.3(3)
C17 C1 C2 123.7(3)
C3 O2 Cu1 107.12(19)
C2 N2 Cu1 103.22(17)
C7 N2 Cu1 111.71(18)
C7 N2 C2 109.4(2)
C7 N2 C8 111.7(2)
C8 N2 Cu1 105.6(2)
C8 N2 C2 114.8(2)
C1 C2 N2 108.2(2)
C1 C2 H2A 110.1
C1 C2 H2B 110.1
N2 C2 H2A 110.1
N2 C2 H2B 110.1
H2A C2 H2B 108.4
C12 N3 Cu1 111.67(18)
C12 N3 C13 110.7(3)
C12 N3 C15 111.2(3)
C13 N3 Cu1 103.74(18)
C15 N3 Cu1 104.7(2)
C15 N3 C13 114.5(2)
O2 C3 N5 122.9(3)
O2 C3 C7 121.6(3)
N5 C3 C7 115.4(3)
C4 N4 Cu1 128.8(2)
C4 N4 C5 118.8(3)
C5 N4 Cu1 112.4(2)
N4 C4 H4 119.0
N4 C4 C14 122.0(3)
C14 C4 H4 119.0
C3 N5 H5A 120.0
C3 N5 H5B 120.0
H5A N5 H5B 120.0
N4 C5 C13 115.6(3)
N4 C5 C16 121.6(3)
C16 C5 C13 122.8(3)
H6A N6 H6B 120.0
C11 N6 H6A 120.0
C11 N6 H6B 120.0
N1 C6 H6 118.8
N1 C6 C9 122.5(3)
C9 C6 H6 118.8
N2 C7 C3 112.2(3)
N2 C7 H7A 109.2
N2 C7 H7B 109.2
C3 C7 H7A 109.2
C3 C7 H7B 109.2
H7A C7 H7B 107.9
N2 C8 H8A 109.7
N2 C8 H8B 109.7
N2 C8 C15 109.6(2)
H8A C8 H8B 108.2
C15 C8 H8A 109.7
C15 C8 H8B 109.7
C6 C9 H9 120.5
C10 C9 C6 119.1(3)
C10 C9 H9 120.5
C9 C10 H10 120.5
C17 C10 C9 119.0(3)
C17 C10 H10 120.5
O1 C11 N6 122.8(3)
O1 C11 C12 122.5(3)
N6 C11 C12 114.6(3)
N3 C12 C11 112.9(2)
N3 C12 H12A 109.0
N3 C12 H12B 109.0
C11 C12 H12A 109.0
C11 C12 H12B 109.0
H12A C12 H12B 107.8
N3 C13 C5 108.5(2)
N3 C13 H13A 110.0
N3 C13 H13B 110.0
C5 C13 H13A 110.0
C5 C13 H13B 110.0
H13A C13 H13B 108.4
C4 C14 H14 120.5
C4 C14 C18 118.9(4)
C18 C14 H14 120.5
N3 C15 C8 108.4(2)
N3 C15 H15A 110.0
N3 C15 H15B 110.0
C8 C15 H15A 110.0
C8 C15 H15B 110.0
H15A C15 H15B 108.4
C5 C16 H16 120.6
C18 C16 C5 118.8(3)
C18 C16 H16 120.6
C1 C17 H17 120.1
C10 C17 C1 119.7(3)
C10 C17 H17 120.1
C14 C18 H18 120.1
C16 C18 C14 119.9(3)
C16 C18 H18 120.1
O4 Cl1 O3 107.3(2)
O5 Cl1 O3 110.9(2)
O5 Cl1 O4 109.3(2)
O5 Cl1 O6 110.0(2)
O6 Cl1 O3 110.4(2)
O6 Cl1 O4 108.8(2)
O9 Cl2 O8 109.7(2)
O10 Cl2 O8 108.2(2)
O10 Cl2 O9 112.4(3)
O10 Cl2 O11 115.4(4)
O11 Cl2 O8 103.9(3)
O11 Cl2 O9 106.8(3)
H7C O7 H7D 108(10)

loop_
_geom_bond_atom_site_label_1
_geom_bond_atom_site_label_2
_geom_bond_distance
Cu1 O1 2.269(3)
Cu1 N1 2.019(3)
Cu1 O2 2.359(3)
Cu1 N2 2.027(3)
Cu1 N3 2.069(3)
Cu1 N4 2.004(3)
O1 C11 1.228(4)
N1 C1 1.351(4)
N1 C6 1.342(4)
C1 C2 1.497(5)
C1 C17 1.392(4)
O2 C3 1.221(4)
N2 C2 1.497(4)
N2 C7 1.470(4)
N2 C8 1.487(4)
C2 H2A 0.9900
C2 H2B 0.9900
N3 C12 1.477(4)
N3 C13 1.484(4)
N3 C15 1.480(4)
C3 N5 1.314(4)
C3 C7 1.515(5)
N4 C4 1.332(4)
N4 C5 1.362(4)
C4 H4 0.9500
C4 C14 1.375(5)
N5 H5A 0.8800
N5 H5B 0.8800
C5 C13 1.496(5)
C5 C16 1.381(5)
N6 H6A 0.8800
N6 H6B 0.8800
N6 C11 1.308(4)
C6 H6 0.9500
C6 C9 1.384(4)
C7 H7A 0.9900
C7 H7B 0.9900
C8 H8A 0.9900
C8 H8B 0.9900
C8 C15 1.522(5)
C9 H9 0.9500
C9 C10 1.376(5)
C10 H10 0.9500
C10 C17 1.369(5)
C11 C12 1.506(4)
C12 H12A 0.9900
C12 H12B 0.9900
C13 H13A 0.9900
C13 H13B 0.9900
C14 H14 0.9500
C14 C18 1.382(6)
C15 H15A 0.9900
C15 H15B 0.9900
C16 H16 0.9500
C16 C18 1.362(6)
C17 H17 0.9500
C18 H18 0.9500
Cl1 O3 1.426(3)
Cl1 O4 1.415(3)
Cl1 O5 1.403(3)
Cl1 O6 1.411(3)
Cl2 O8 1.420(3)
Cl2 O9 1.420(3)
Cl2 O10 1.325(4)
Cl2 O11 1.412(4)
O7 H7C 0.83(4)
O7 H7D 0.83(4)
